data_4075008
loop_
_publ_author_name
'Cuesta, Luciano'
'Hevia, Eva'
'Morales, Dolores'
'P\'erez, Julio'
'Riera, Luc\'ia'
'Miguel, Daniel'

_publ_section_title
;
 Reactivity of Molybdenum and Rhenium Hydroxo Complexes toward Organic
 Electrophiles:&#x00A0; Reactions that Afford Carboxylato Products&#x00A7;
;
_journal_issue 7
_journal_name_full Organometallics
_journal_page_first 1717
_journal_paper_doi 10.1021/om051081g
_journal_volume 25
_journal_year 2006
_chemical_formula_moiety 'C28 H26 Mo N2 O4, (C H2 Cl2)'
_chemical_formula_sum 'C29 H28 Cl2 Mo N2 O4'
_chemical_formula_weight 635.37
_chemical_name_systematic
; 
 ? 
;
_space_group_IT_number 14
_symmetry_cell_setting monoclinic
_symmetry_space_group_name_Hall '-P 2ybc'
_symmetry_space_group_name_H-M 'P 1 21/c 1'
_atom_sites_solution_hydrogens geom
_atom_sites_solution_primary direct
_atom_sites_solution_secondary difmap
_audit_creation_method SHELXL-97
_cell_angle_alpha 90.00
_cell_angle_beta 110.857(2)
_cell_angle_gamma 90.00
_cell_formula_units_Z 4
_cell_length_a 10.6162(10)
_cell_length_b 13.290(2)
_cell_length_c 22.230(2)
_cell_measurement_reflns_used 2059
_cell_measurement_temperature 293(2)
_cell_measurement_theta_max 54.242
_cell_measurement_theta_min 2.209
_cell_volume 2930.9(6)
_computing_cell_refinement 'HKL Scalepack (Otwinowski & Minor, 1997)'
_computing_data_collection 'Collect (Bruker AXS BV, 1997-2004)'
_computing_data_reduction
;
 HKL Denzo and Scalepack (Otwinowski & Minor, 1997) 
;
_computing_molecular_graphics 'PLATON (Spek, 2005)'
_computing_structure_refinement 'SHELXL-97 (Sheldrick, 1997)'
_computing_structure_solution
;
  Patterson methods - DIRDIF-99 (Beurskens, 1999) 
;
_diffrn_ambient_temperature 293(2)
_diffrn_detector_area_resol_mean 9
_diffrn_measured_fraction_theta_full 0.549
_diffrn_measured_fraction_theta_max 0.549
_diffrn_measurement_device '90 mm CCD camera on \k-goniostat'
_diffrn_measurement_device_type KappaCCD
_diffrn_measurement_method CCD
_diffrn_radiation_monochromator 'horizontally mounted graphite crystal'
_diffrn_radiation_source 'fine-focus sealed tube'
_diffrn_radiation_type CuK\a
_diffrn_radiation_wavelength 1.54184
_diffrn_reflns_av_R_equivalents 0.0880
_diffrn_reflns_av_sigmaI/netI 0.1484
_diffrn_reflns_limit_h_max 9
_diffrn_reflns_limit_h_min -8
_diffrn_reflns_limit_k_max 0
_diffrn_reflns_limit_k_min -10
_diffrn_reflns_limit_l_max 6
_diffrn_reflns_limit_l_min -21
_diffrn_reflns_number 3427
_diffrn_reflns_theta_full 51.65
_diffrn_reflns_theta_max 51.65
_diffrn_reflns_theta_min 3.95
_diffrn_standards_number 0
_exptl_absorpt_coefficient_mu 5.632
_exptl_absorpt_correction_T_max 1.374
_exptl_absorpt_correction_T_min 0.861
_exptl_absorpt_correction_type multi-scan
_exptl_absorpt_process_details
;
 R.H. Blessing, Acta Cryst. (1995), A51, 33-38
;
_exptl_crystal_colour red
_exptl_crystal_density_diffrn 1.440
_exptl_crystal_density_method 'not measured'
_exptl_crystal_description plate
_exptl_crystal_F_000 1296
_exptl_crystal_size_max 0.17
_exptl_crystal_size_mid 0.15
_exptl_crystal_size_min 0.01
_refine_diff_density_max 0.792
_refine_diff_density_min -0.419
_refine_diff_density_rms 0.109
_refine_ls_extinction_method none
_refine_ls_goodness_of_fit_ref 1.185
_refine_ls_hydrogen_treatment mixed
_refine_ls_matrix_type full
_refine_ls_number_parameters 180
_refine_ls_number_reflns 1875
_refine_ls_number_restraints 13
_refine_ls_restrained_S_all 1.186
_refine_ls_R_factor_all 0.1689
_refine_ls_R_factor_gt 0.0999
_refine_ls_shift/su_max 0.000
_refine_ls_shift/su_mean 0.000
_refine_ls_structure_factor_coef Fsqd
_refine_ls_weighting_details 'w=1/[\s^2^(Fo^2^)+(0.1000P)^2^+0.0000P] where P=(Fo^2^+2Fc^2^)/3'
_refine_ls_weighting_scheme calc
_refine_ls_wR_factor_gt 0.2283
_refine_ls_wR_factor_ref 0.2688
_reflns_number_gt 842
_reflns_number_total 1875
_reflns_threshold_expression >2sigma(I)
_cod_data_source_file om051081gsi20060203_110631.cif
_cod_data_source_block Compound_5_(dm581)
_cod_original_sg_symbol_H-M 'P 21/c'
_cod_database_code 4075008

loop_
_symmetry_equiv_pos_as_xyz
'x, y, z'
'-x, y+1/2, -z+1/2'
'-x, -y, -z'
'x, -y-1/2, z-1/2'

loop_
_atom_site_label
_atom_site_type_symbol
_atom_site_fract_x
_atom_site_fract_y
_atom_site_fract_z
_atom_site_U_iso_or_equiv
_atom_site_adp_type
_atom_site_occupancy
_atom_site_calc_flag
_atom_site_refinement_flags
Mo1 Mo 0.2343(2) 0.17050(17) 0.31497(9) 0.0778(12) Uani 1 d .
O10 O 0.2205(14) 0.1157(11) 0.2257(6) 0.079(5) Uiso 1 d .
C11 C 0.150(2) 0.141(2) 0.1665(10) 0.070(7) Uiso 1 d .
O12 O 0.0972(17) 0.2247(14) 0.1532(7) 0.110(6) Uiso 1 d .
C13 C 0.157(3) 0.0712(19) 0.1113(11) 0.107(9) Uiso 1 d .
H13 H 0.0969 0.0980 0.0700 0.128 Uiso 1 calc R
C14 C 0.102(3) -0.036(2) 0.1230(12) 0.133(11) Uiso 1 d D
H14A H 0.0997 -0.0823 0.0887 0.159 Uiso 1 calc R
H14B H 0.1609 -0.0644 0.1636 0.159 Uiso 1 calc R
C15 C -0.043(3) -0.020(2) 0.1241(15) 0.202(15) Uiso 1 d D
H15A H -0.0778 -0.0825 0.1325 0.303 Uiso 1 calc R
H15B H -0.1003 0.0061 0.0832 0.303 Uiso 1 calc R
H15C H -0.0389 0.0276 0.1574 0.303 Uiso 1 calc R
C16 C 0.298(2) 0.0643(16) 0.1093(10) 0.067(7) Uiso 1 d .
C17 C 0.314(2) 0.1017(15) 0.0546(9) 0.065(6) Uiso 1 d .
H17 H 0.2435 0.1282 0.0203 0.078 Uiso 1 calc R
C18 C 0.452(3) 0.096(2) 0.0550(13) 0.119(10) Uiso 1 d .
H18 H 0.4711 0.1279 0.0219 0.142 Uiso 1 calc R
C19 C 0.551(3) 0.0490(19) 0.0998(12) 0.111(9) Uiso 1 d .
H19 H 0.6331 0.0395 0.0945 0.133 Uiso 1 calc R
C20 C 0.532(3) 0.0130(18) 0.1554(12) 0.114(9) Uiso 1 d .
H20 H 0.6039 -0.0125 0.1898 0.136 Uiso 1 calc R
C21 C 0.401(3) 0.0167(16) 0.1575(10) 0.082(7) Uiso 1 d .
H21 H 0.3843 -0.0132 0.1916 0.098 Uiso 1 calc R
C30 C 0.049(4) 0.1797(18) 0.2933(11) 0.106(10) Uiso 1 d .
O30 O -0.077(2) 0.1760(14) 0.2722(9) 0.150(8) Uiso 1 d .
N40 N 0.266(2) 0.0024(14) 0.3330(7) 0.079(6) Uiso 1 d .
C41 C 0.166(3) -0.061(2) 0.3323(9) 0.087(8) Uiso 1 d .
H41 H 0.0825 -0.0357 0.3293 0.104 Uiso 1 calc R
C42 C 0.189(3) -0.164(2) 0.3360(10) 0.097(8) Uiso 1 d .
H42 H 0.1212 -0.2079 0.3364 0.116 Uiso 1 calc R
C43 C 0.307(3) -0.201(2) 0.3391(11) 0.123(10) Uiso 1 d .
H43 H 0.3196 -0.2707 0.3425 0.148 Uiso 1 calc R
C44 C 0.413(3) -0.141(2) 0.3375(10) 0.088(8) Uiso 1 d D
C45 C 0.546(3) -0.164(2) 0.3397(9) 0.099(9) Uiso 1 d .
H45 H 0.5676 -0.2326 0.3428 0.119 Uiso 1 calc R
C46 C 0.644(3) -0.102(2) 0.3380(9) 0.095(9) Uiso 1 d .
H46 H 0.7258 -0.1271 0.3385 0.114 Uiso 1 calc R
C47 C 0.619(3) 0.004(2) 0.3354(9) 0.079(7) Uiso 1 d .
C48 C 0.701(3) 0.078(2) 0.3263(10) 0.104(9) Uiso 1 d .
H48 H 0.7842 0.0597 0.3247 0.124 Uiso 1 calc R
C49 C 0.665(3) 0.176(2) 0.3196(10) 0.107(9) Uiso 1 d .
H49 H 0.7224 0.2242 0.3137 0.129 Uiso 1 calc R
C50 C 0.538(3) 0.203(2) 0.3215(10) 0.101(9) Uiso 1 d .
H50 H 0.5197 0.2714 0.3195 0.121 Uiso 1 calc R
N51 N 0.4417(19) 0.1434(17) 0.3258(7) 0.074(6) Uiso 1 d .
C52 C 0.487(2) 0.046(2) 0.3309(8) 0.064(7) Uiso 1 d .
C53 C 0.393(3) -0.036(2) 0.3343(8) 0.067(7) Uiso 1 d D
C60 C 0.179(3) 0.1666(18) 0.4046(12) 0.103(9) Uiso 1 d D
H60A H 0.098(5) 0.210(5) 0.391(8) 0.123 Uiso 1 d D
H60B H 0.135(7) 0.103(5) 0.410(7) 0.123 Uiso 1 d D
C61 C 0.334(2) 0.2844(17) 0.3957(11) 0.094(8) Uiso 1 d D
H61A H 0.424(4) 0.311(6) 0.402(7) 0.113 Uiso 1 d D
H61B H 0.277(9) 0.344(4) 0.390(7) 0.113 Uiso 1 d D
C62 C 0.312(3) 0.1891(18) 0.4226(11) 0.093(8) Uiso 1 d D
C63 C 0.419(2) 0.1199(18) 0.4666(11) 0.113(9) Uiso 1 d .
H63A H 0.3766 0.0609 0.4757 0.170 Uiso 1 calc R
H63B H 0.4670 0.1543 0.5061 0.170 Uiso 1 calc R
H63C H 0.4806 0.1006 0.4459 0.170 Uiso 1 calc R
C70 C 0.194(2) 0.308(2) 0.2812(11) 0.098(9) Uiso 1 d .
O70 O 0.1721(16) 0.3888(15) 0.2602(7) 0.105(6) Uiso 1 d .
Cl1 Cl 0.2362(14) 0.7911(11) 0.0050(6) 0.289(7) Uani 1 d .
Cl2 Cl 0.1332(18) 0.5940(12) -0.0055(5) 0.363(9) Uani 1 d .
C1 C 0.073(4) 0.712(3) 0.0011(15) 0.192(16) Uiso 1 d .
H1A H 0.0525 0.7192 0.0400 0.230 Uiso 1 calc R
H1B H -0.0051 0.7293 -0.0361 0.230 Uiso 1 calc R

loop_
_atom_site_aniso_label
_atom_site_aniso_U_11
_atom_site_aniso_U_22
_atom_site_aniso_U_33
_atom_site_aniso_U_23
_atom_site_aniso_U_13
_atom_site_aniso_U_12
Mo1 0.069(2) 0.072(2) 0.0970(16) 0.0072(14) 0.0355(14) 0.0081(15)
Cl1 0.281(17) 0.330(19) 0.243(12) 0.018(10) 0.075(11) 0.091(14)
Cl2 0.57(3) 0.33(2) 0.187(11) -0.005(11) 0.127(13) 0.130(18)

loop_
_atom_type_symbol
_atom_type_description
_atom_type_scat_dispersion_real
_atom_type_scat_dispersion_imag
_atom_type_scat_source
C C 0.0181 0.0091 'International Tables Vol C Tables 4.2.6.8 and 6.1.1.4'
H H 0.0000 0.0000 'International Tables Vol C Tables 4.2.6.8 and 6.1.1.4'
Mo Mo -0.0483 2.7339 'International Tables Vol C Tables 4.2.6.8 and 6.1.1.4'
N N 0.0311 0.0180 'International Tables Vol C Tables 4.2.6.8 and 6.1.1.4'
O O 0.0492 0.0322 'International Tables Vol C Tables 4.2.6.8 and 6.1.1.4'
Cl Cl 0.3639 0.7018 'International Tables Vol C Tables 4.2.6.8 and 6.1.1.4'

loop_
_geom_angle_atom_site_label_1
_geom_angle_atom_site_label_2
_geom_angle_atom_site_label_3
_geom_angle
C30 Mo1 C70 76.7(10)
C30 Mo1 O10 93.9(8)
C70 Mo1 O10 91.7(8)
C30 Mo1 N51 170.1(8)
C70 Mo1 N51 106.0(9)
O10 Mo1 N51 76.7(5)
C30 Mo1 C62 102.9(9)
C70 Mo1 C62 104.6(9)
O10 Mo1 C62 158.8(8)
N51 Mo1 C62 85.7(8)
C30 Mo1 C60 69.3(9)
C70 Mo1 C60 105.4(9)
O10 Mo1 C60 151.8(8)
N51 Mo1 C60 118.1(8)
C62 Mo1 C60 35.0(7)
C30 Mo1 N40 100.8(9)
C70 Mo1 N40 168.5(8)
O10 Mo1 N40 77.2(5)
N51 Mo1 N40 74.6(8)
C62 Mo1 N40 86.9(7)
C60 Mo1 N40 83.8(7)
C30 Mo1 C61 108.1(9)
C70 Mo1 C61 70.4(9)
O10 Mo1 C61 146.8(7)
N51 Mo1 C61 81.7(7)
C62 Mo1 C61 37.2(5)
C60 Mo1 C61 61.3(9)
N40 Mo1 C61 120.7(7)
C11 O10 Mo1 134.1(15)
O12 C11 O10 122(2)
O12 C11 C13 119(2)
O10 C11 C13 118(2)
C16 C13 C11 113(2)
C16 C13 C14 112(2)
C11 C13 C14 106.3(19)
C15 C14 C13 107(2)
C17 C16 C21 122(2)
C17 C16 C13 116(2)
C21 C16 C13 122(2)
C16 C17 C18 115(2)
C19 C18 C17 124(3)
C18 C19 C20 120(3)
C21 C20 C19 118(3)
C16 C21 C20 121(2)
O30 C30 Mo1 171(2)
C41 N40 C53 120(2)
C41 N40 Mo1 123.0(19)
C53 N40 Mo1 115.8(17)
N40 C41 C42 120(3)
C43 C42 C41 121(3)
C42 C43 C44 123(3)
C43 C44 C53 118(3)
C43 C44 C45 132(3)
C53 C44 C45 110(3)
C46 C45 C44 129(3)
C45 C46 C47 118(3)
C48 C47 C46 126(3)
C48 C47 C52 111(3)
C46 C47 C52 122(3)
C49 C48 C47 122(3)
C48 C49 C50 119(3)
N51 C50 C49 128(3)
C50 N51 C52 108(2)
C50 N51 Mo1 133(2)
C52 N51 Mo1 118.6(18)
N51 C52 C47 131(2)
N51 C52 C53 118(3)
C47 C52 C53 110(3)
C44 C53 N40 119(2)
C44 C53 C52 129(3)
N40 C53 C52 112(3)
C62 C60 Mo1 71.6(14)
C62 C61 Mo1 69.6(13)
C60 C62 C61 112(2)
C60 C62 C63 121(2)
C61 C62 C63 127(2)
C60 C62 Mo1 73.3(16)
C61 C62 Mo1 73.2(14)
C63 C62 Mo1 121.8(15)
O70 C70 Mo1 178(2)
Cl2 C1 Cl1 98.2(18)

loop_
_geom_bond_atom_site_label_1
_geom_bond_atom_site_label_2
_geom_bond_distance
Mo1 C30 1.86(3)
Mo1 C70 1.96(3)
Mo1 O10 2.070(12)
Mo1 N51 2.158(19)
Mo1 C62 2.25(2)
Mo1 C60 2.27(2)
Mo1 N40 2.274(19)
Mo1 C61 2.30(2)
O10 C11 1.30(2)
C11 O12 1.23(2)
C11 C13 1.56(3)
C13 C16 1.51(2)
C13 C14 1.60(3)
C14 C15 1.566(17)
C16 C17 1.38(2)
C16 C21 1.38(3)
C17 C18 1.46(3)
C18 C19 1.32(3)
C19 C20 1.41(3)
C20 C21 1.40(3)
C30 O30 1.25(3)
N40 C41 1.35(2)
N40 C53 1.43(2)
C41 C42 1.39(3)
C42 C43 1.32(3)
C43 C44 1.39(3)
C44 C53 1.408(17)
C44 C45 1.43(3)
C45 C46 1.34(3)
C46 C47 1.43(3)
C47 C48 1.38(3)
C47 C52 1.48(3)
C48 C49 1.35(3)
C49 C50 1.41(3)
C50 N51 1.32(2)
N51 C52 1.37(2)
C52 C53 1.50(3)
C60 C62 1.36(2)
C61 C62 1.453(16)
C62 C63 1.52(3)
C70 O70 1.17(3)
Cl1 C1 2.00(3)
Cl2 C1 1.72(3)
